data_4031062
loop_
_publ_author_name
'Mishra, Amrita'
'Tiwari, Vinod K.'

_publ_section_title
;
 One-Pot Synthesis of Glycosyl-\b-azido Ester via Diazotransfer Reaction
 Toward Access of Glycosyl-\b-triazolyl Ester.
;
_journal_issue 10
_journal_name_full 'The Journal of organic chemistry'
_journal_page_first 4869
_journal_page_last 4881
_journal_paper_doi 10.1021/acs.joc.5b00179
_journal_volume 80
_journal_year 2015
_chemical_formula_moiety 'C21 H26 N3 O6, C6 H5, C H2 O'
_chemical_formula_sum 'C28 H33 N3 O7'
_chemical_formula_weight 523.57
_chemical_name_systematic
;
 ?
;
_space_group_IT_number 4
_symmetry_cell_setting monoclinic
_symmetry_space_group_name_Hall 'P 2yb'
_symmetry_space_group_name_H-M 'P 1 21 1'
_atom_sites_solution_hydrogens geom
_atom_sites_solution_primary direct
_atom_sites_solution_secondary difmap
_audit_creation_method SHELXL-97
_cell_angle_alpha 90.00
_cell_angle_beta 90.485(10)
_cell_angle_gamma 90.00
_cell_formula_units_Z 4
_cell_length_a 10.7814(10)
_cell_length_b 10.1234(8)
_cell_length_c 26.655(3)
_cell_measurement_reflns_used 952
_cell_measurement_temperature 293(2)
_cell_measurement_theta_max 28.8347
_cell_measurement_theta_min 2.9773
_cell_volume 2909.1(5)
_computing_cell_refinement 'CrysAlisPro, Agilent Technologies ltd.'
_computing_data_collection 'CrysAlisPro, Agilent Technologies ltd.'
_computing_data_reduction 'CrysAlisPro, Agilent Technologies ltd.'
_computing_publication_material 'CrysAlisPro, Agilent Technologies ltd.'
_computing_structure_refinement 'SHELXL-97 (Sheldrick, 2008)'
_diffrn_ambient_temperature 293(2)
_diffrn_detector_area_resol_mean 16.0938
_diffrn_measured_fraction_theta_full 0.999
_diffrn_measured_fraction_theta_max 0.692
_diffrn_measurement_device_type 'Xcalibur, Eos'
_diffrn_measurement_method '\w scans'
_diffrn_radiation_monochromator graphite
_diffrn_radiation_source 'fine-focus sealed tube'
_diffrn_radiation_type MoK\a
_diffrn_radiation_wavelength 0.71073
_diffrn_reflns_av_R_equivalents 0.0527
_diffrn_reflns_av_sigmaI/netI 0.1753
_diffrn_reflns_limit_h_max 14
_diffrn_reflns_limit_h_min -12
_diffrn_reflns_limit_k_max 13
_diffrn_reflns_limit_k_min -12
_diffrn_reflns_limit_l_max 36
_diffrn_reflns_limit_l_min -31
_diffrn_reflns_number 11517
_diffrn_reflns_theta_full 25.00
_diffrn_reflns_theta_max 28.90
_diffrn_reflns_theta_min 2.98
_exptl_absorpt_coefficient_mu 0.086
_exptl_absorpt_correction_T_max 1.00000
_exptl_absorpt_correction_T_min 0.42054
_exptl_absorpt_correction_type multi-scan
_exptl_crystal_colour white
_exptl_crystal_density_diffrn 1.195
_exptl_crystal_density_method 'not measured'
_exptl_crystal_description needle
_exptl_crystal_F_000 1112
_exptl_crystal_size_max 0.27
_exptl_crystal_size_mid 0.19
_exptl_crystal_size_min 0.15
_refine_diff_density_max 0.427
_refine_diff_density_min -0.294
_refine_diff_density_rms 0.046
_refine_ls_abs_structure_details 'Flack H D (1983), Acta Cryst. A39, 876-881'
_refine_ls_abs_structure_Flack 1(3)
_refine_ls_extinction_method none
_refine_ls_goodness_of_fit_ref 0.969
_refine_ls_hydrogen_treatment mixed
_refine_ls_matrix_type full
_refine_ls_number_parameters 685
_refine_ls_number_reflns 8333
_refine_ls_number_restraints 1
_refine_ls_restrained_S_all 0.969
_refine_ls_R_factor_all 0.2651
_refine_ls_R_factor_gt 0.0999
_refine_ls_shift/su_max 0.021
_refine_ls_shift/su_mean 0.004
_refine_ls_structure_factor_coef Fsqd
_refine_ls_weighting_details 'calc w=1/[\s^2^(Fo^2^)+(0.0967P)^2^+0.0000P] where P=(Fo^2^+2Fc^2^)/3'
_refine_ls_weighting_scheme calc
_refine_ls_wR_factor_gt 0.2027
_refine_ls_wR_factor_ref 0.2498
_reflns_number_gt 2648
_reflns_number_total 8333
_reflns_threshold_expression >2\s(I)
_cod_data_source_file jo5b00179_si_001.cif
_cod_data_source_block compound-6a
_cod_database_code 4031062

loop_
_symmetry_equiv_pos_as_xyz
'x, y, z'
'-x, y+1/2, -z'

loop_
_atom_site_label
_atom_site_type_symbol
_atom_site_fract_x
_atom_site_fract_y
_atom_site_fract_z
_atom_site_U_iso_or_equiv
_atom_site_adp_type
_atom_site_occupancy
_atom_site_symmetry_multiplicity
_atom_site_calc_flag
_atom_site_refinement_flags
O14 O 0.0301(7) 0.3161(6) 0.5212(3) 0.074(3) Uani 1 1 d .
O40 O 0.0887(8) 0.3377(6) 0.4379(3) 0.075(3) Uani 1 1 d .
O13 O 0.1553(9) 0.1276(7) 0.4382(4) 0.091(3) Uani 1 1 d .
C1AA C -0.0166(10) 0.1845(9) 0.5269(4) 0.059(3) Uani 1 1 d .
H1AA H -0.0697 0.1638 0.4980 0.071 Uiso 1 1 calc R
O41 O 0.1561(7) 0.0849(7) 0.5727(3) 0.071(2) Uani 1 1 d .
O42 O -0.1571(13) 0.3515(9) 0.6829(4) 0.150(5) Uani 1 1 d .
N13 N -0.3064(12) 0.1276(10) 0.5442(4) 0.091(4) Uani 1 1 d .
C2AA C 0.1271(11) 0.3166(10) 0.4873(5) 0.062(3) Uani 1 1 d .
H2AA H 0.1900 0.3816 0.4972 0.075 Uiso 1 1 calc R
C27 C -0.3884(15) 0.3239(11) 0.5431(5) 0.080(4) Uani 1 1 d .
C23 C -0.2742(12) 0.3394(10) 0.5609(5) 0.065(4) Uani 1 1 d .
H23 H -0.2373 0.4180 0.5711 0.077 Uiso 1 1 calc R
N12 N -0.2206(10) 0.2138(9) 0.5612(3) 0.063(3) Uani 1 1 d .
C18 C -0.0465(11) 0.2519(11) 0.6182(4) 0.071(4) Uani 1 1 d .
H18A H 0.0358 0.2208 0.6272 0.085 Uiso 1 1 calc R
H18B H -0.0403 0.3443 0.6090 0.085 Uiso 1 1 calc R
C60 C -0.526(2) 0.3975(13) 0.5105(13) 0.276(19) Uani 1 1 d .
H60 H -0.5719 0.3741 0.4799 0.331 Uiso 1 1 calc R
C3AA C 0.1846(11) 0.1723(9) 0.4868(5) 0.066(3) Uani 1 1 d .
H3AA H 0.2732 0.1687 0.4953 0.079 Uiso 1 1 calc R
C4AA C 0.0991(12) 0.0989(10) 0.5245(5) 0.070(4) Uani 1 1 d .
H4AA H 0.0775 0.0116 0.5111 0.084 Uiso 1 1 calc R
N14 N -0.4080(11) 0.1901(12) 0.5335(5) 0.097(4) Uani 1 1 d .
O19 O -0.4535(14) 0.508(2) 0.5245(6) 0.262(11) Uani 1 1 d .
H19 H -0.4931 0.5549 0.5437 0.394 Uiso 1 1 calc R
C7AA C 0.2377(12) -0.0268(11) 0.5756(5) 0.082(4) Uani 1 1 d .
H7A1 H 0.3050 -0.0171 0.5520 0.099 Uiso 1 1 calc R
H7A2 H 0.1929 -0.1074 0.5677 0.099 Uiso 1 1 calc R
C8AA C -0.5751(10) 0.4320(11) 0.5784(5) 0.080(4) Uani 1 1 d .
C9AA C 0.2865(16) -0.0318(12) 0.6271(6) 0.082(4) Uani 1 1 d .
C0BA C -0.0944(11) 0.1747(11) 0.5746(4) 0.064(3) Uani 1 1 d .
H0BA H -0.0967 0.0815 0.5845 0.076 Uiso 1 1 calc R
C1BA C -0.6221(13) 0.3285(12) 0.6042(6) 0.117(6) Uani 1 1 d .
H1BA H -0.6002 0.2438 0.5940 0.141 Uiso 1 1 calc R
C2BA C 0.1457(14) 0.2410(12) 0.4049(6) 0.086(5) Uani 1 1 d .
O26 O -0.1707(13) 0.1331(10) 0.6755(4) 0.144(5) Uani 1 1 d .
C4BA C 0.2126(13) -0.0339(12) 0.6688(6) 0.083(4) Uani 1 1 d .
H4BA H 0.1272 -0.0294 0.6638 0.099 Uiso 1 1 calc R
C5BA C -0.6038(16) 0.5642(16) 0.5965(7) 0.125(6) Uani 1 1 d .
H5BA H -0.5733 0.6396 0.5810 0.150 Uiso 1 1 calc R
C6BA C 0.255(2) -0.042(2) 0.7159(8) 0.152(8) Uani 1 1 d .
H6BA H 0.1998 -0.0431 0.7425 0.183 Uiso 1 1 calc R
C7BA C -0.1296(18) 0.2382(16) 0.6620(6) 0.109(6) Uani 1 1 d .
C9BA C 0.2630(17) 0.2875(14) 0.3864(6) 0.139(7) Uani 1 1 d .
H9B1 H 0.2993 0.2210 0.3655 0.209 Uiso 1 1 calc R
H9B2 H 0.3176 0.3059 0.4142 0.209 Uiso 1 1 calc R
H9B3 H 0.2502 0.3667 0.3672 0.209 Uiso 1 1 calc R
C0CA C 0.4128(18) -0.0386(17) 0.6378(7) 0.120(6) Uani 1 1 d .
H0CA H 0.4683 -0.0411 0.6113 0.144 Uiso 1 1 calc R
C1CA C 0.0475(15) 0.2075(15) 0.3649(6) 0.129(6) Uani 1 1 d .
H1C1 H 0.0800 0.1422 0.3424 0.193 Uiso 1 1 calc R
H1C2 H 0.0264 0.2858 0.3465 0.193 Uiso 1 1 calc R
H1C3 H -0.0252 0.1734 0.3809 0.193 Uiso 1 1 calc R
C2CA C -0.243(4) 0.345(2) 0.7266(10) 0.28(2) Uani 1 1 d .
H2C1 H -0.2776 0.2568 0.7295 0.336 Uiso 1 1 calc R
H2C2 H -0.1985 0.3653 0.7574 0.336 Uiso 1 1 calc R
C3CA C 0.380(2) -0.049(2) 0.7248(7) 0.146(7) Uani 1 1 d .
H3CA H 0.4103 -0.0585 0.7573 0.175 Uiso 1 1 calc R
C4CA C 0.4582(17) -0.042(2) 0.6856(9) 0.150(8) Uani 1 1 d .
H4CA H 0.5434 -0.0393 0.6913 0.180 Uiso 1 1 calc R
C5CA C -0.679(2) 0.5709(17) 0.6378(9) 0.180(10) Uani 1 1 d .
H5CA H -0.6921 0.6534 0.6521 0.215 Uiso 1 1 calc R
C6CA C -0.7347(16) 0.463(2) 0.6594(8) 0.174(9) Uani 1 1 d .
H6CA H -0.7949 0.4715 0.6839 0.209 Uiso 1 1 calc R
C7CA C -0.6962(15) 0.3400(14) 0.6423(7) 0.123(6) Uani 1 1 d .
H7CA H -0.7238 0.2643 0.6585 0.147 Uiso 1 1 calc R
O1 O 0.4784(6) 0.9341(5) 0.9774(3) 0.058(2) Uani 1 1 d .
N2 N 0.8122(9) 0.7424(8) 0.9510(4) 0.065(3) Uani 1 1 d .
O2 O 0.4197(7) 0.9565(6) 1.0607(3) 0.063(2) Uani 1 1 d .
O3 O 0.3522(7) 0.7457(6) 1.0604(3) 0.071(3) Uani 1 1 d .
O4 O 0.3425(6) 0.7142(6) 0.9256(3) 0.059(2) Uani 1 1 d .
C32 C 0.8923(9) 0.9399(10) 0.9569(4) 0.053(3) Uani 1 1 d .
C9 C 0.5211(10) 0.8000(8) 0.9731(4) 0.053(3) Uani 1 1 d .
H9 H 0.5723 0.7772 1.0024 0.063 Uiso 1 1 calc R
C10 C 0.4012(9) 0.7167(8) 0.9732(4) 0.048(3) Uani 1 1 d .
H10 H 0.4182 0.6268 0.9850 0.058 Uiso 1 1 calc R
N1 N 0.7272(7) 0.8314(8) 0.9378(3) 0.050(2) Uani 1 1 d .
C12 C 0.3789(10) 0.9312(9) 1.0104(4) 0.053(3) Uani 1 1 d .
H12 H 0.3156 0.9955 1.0001 0.064 Uiso 1 1 calc R
C31 C 0.7731(8) 0.9547(9) 0.9417(4) 0.047(3) Uani 1 1 d .
H31 H 0.7315 1.0335 0.9353 0.056 Uiso 1 1 calc R
C35 C 1.1392(10) 0.9810(11) 0.8997(5) 0.075(4) Uani 1 1 d .
H35 H 1.1423 0.8967 0.9135 0.090 Uiso 1 1 calc R
C34 C 1.0634(9) 1.0735(9) 0.9228(4) 0.054(3) Uani 1 1 d .
O6 O 0.6677(9) 0.9491(9) 0.8137(3) 0.105(3) Uani 1 1 d .
C11 C 0.3242(10) 0.7944(8) 1.0124(4) 0.052(3) Uani 1 1 d .
H11 H 0.2350 0.7934 1.0049 0.062 Uiso 1 1 calc R
O5 O 0.6727(11) 0.7354(10) 0.8238(4) 0.126(4) Uani 1 1 d .
N3 N 0.9113(8) 0.8088(7) 0.9633(4) 0.060(3) Uani 1 1 d .
C21 C 0.5523(10) 0.8662(10) 0.8803(4) 0.067(3) Uani 1 1 d .
H21A H 0.4677 0.8409 0.8722 0.080 Uiso 1 1 calc R
H21B H 0.5531 0.9597 0.8882 0.080 Uiso 1 1 calc R
C20 C 0.5981(10) 0.7879(9) 0.9253(5) 0.066(4) Uani 1 1 d .
H20 H 0.6009 0.6944 0.9158 0.079 Uiso 1 1 calc R
C6EA C 0.6339(12) 0.8402(13) 0.8363(5) 0.074(4) Uani 1 1 d .
C4 C 0.2762(14) 0.6216(12) 0.8285(8) 0.098(5) Uani 1 1 d .
H4 H 0.3621 0.6246 0.8314 0.118 Uiso 1 1 calc R
C7 C 0.2622(12) 0.6017(9) 0.9190(5) 0.079(4) Uani 1 1 d .
H7A H 0.2007 0.5999 0.9454 0.095 Uiso 1 1 calc R
H7B H 0.3102 0.5208 0.9208 0.095 Uiso 1 1 calc R
O7 O 0.9474(13) 1.118(3) 0.9811(6) 0.295(13) Uani 1 1 d .
H90 H 0.9796 1.1880 0.9900 0.442 Uiso 1 1 calc R
C5 C 0.1999(12) 0.6120(10) 0.8694(6) 0.065(4) Uani 1 1 d .
C6 C 0.0749(13) 0.6064(13) 0.8635(7) 0.093(5) Uani 1 1 d .
H6 H 0.0259 0.5933 0.8917 0.111 Uiso 1 1 calc R
C33 C 1.026(2) 1.0193(14) 0.9891(13) 0.28(2) Uani 1 1 d .
H33 H 1.0777 0.9938 1.0179 0.331 Uiso 1 1 calc R
C13 C 0.3693(13) 0.8548(11) 1.0930(5) 0.070(4) Uani 1 1 d .
C39 C 1.0742(14) 1.2006(11) 0.9056(5) 0.094(5) Uani 1 1 d .
H39 H 1.0337 1.2687 0.9222 0.112 Uiso 1 1 calc R
C17 C 0.2516(12) 0.9000(11) 1.1154(5) 0.091(4) Uani 1 1 d .
H17A H 0.2672 0.9759 1.1360 0.136 Uiso 1 1 calc R
H17B H 0.2174 0.8304 1.1354 0.136 Uiso 1 1 calc R
H17C H 0.1940 0.9229 1.0891 0.136 Uiso 1 1 calc R
C22 C 0.7569(15) 0.9416(17) 0.7732(6) 0.125(6) Uani 1 1 d .
H22A H 0.7328 1.0019 0.7466 0.150 Uiso 1 1 calc R
H22B H 0.7575 0.8528 0.7595 0.150 Uiso 1 1 calc R
C36 C 1.2100(14) 1.0046(14) 0.8580(6) 0.095(5) Uani 1 1 d .
H36 H 1.2545 0.9376 0.8425 0.114 Uiso 1 1 calc R
C14 C 0.4673(15) 0.8176(14) 1.1314(6) 0.119(6) Uani 1 1 d .
H14A H 0.4820 0.8909 1.1535 0.178 Uiso 1 1 calc R
H14B H 0.5429 0.7951 1.1145 0.178 Uiso 1 1 calc R
H14C H 0.4394 0.7430 1.1505 0.178 Uiso 1 1 calc R
C37 C 1.2119(14) 1.1284(17) 0.8409(7) 0.127(7) Uani 1 1 d .
H37 H 1.2595 1.1479 0.8129 0.152 Uiso 1 1 calc R
C38 C 1.1458(18) 1.2286(12) 0.8633(6) 0.129(7) Uani 1 1 d .
H38 H 1.1487 1.3139 0.8505 0.155 Uiso 1 1 calc R
C3 C 0.215(3) 0.626(2) 0.7829(8) 0.158(9) Uani 1 1 d .
H3 H 0.2641 0.6312 0.7544 0.189 Uiso 1 1 calc R
C30 C 0.8879(16) 0.978(2) 0.7926(7) 0.168(8) Uani 1 1 d .
H30A H 0.9453 0.9747 0.7652 0.251 Uiso 1 1 calc R
H30B H 0.9131 0.9155 0.8179 0.251 Uiso 1 1 calc R
H30C H 0.8868 1.0649 0.8066 0.251 Uiso 1 1 calc R
C2 C 0.091(3) 0.625(2) 0.7758(8) 0.157(9) Uani 1 1 d .
H2 H 0.0559 0.6278 0.7438 0.188 Uiso 1 1 calc R
C1 C 0.0193(17) 0.6190(19) 0.8182(9) 0.141(7) Uani 1 1 d .
H1 H -0.0667 0.6236 0.8157 0.170 Uiso 1 1 calc R
C80 C -0.330(4) 0.429(4) 0.7196(11) 0.32(2) Uani 1 1 d .
H80A H -0.3916 0.4184 0.7451 0.479 Uiso 1 1 calc R
H80B H -0.3676 0.4143 0.6872 0.479 Uiso 1 1 calc R
H80C H -0.2967 0.5166 0.7211 0.479 Uiso 1 1 calc R

loop_
_atom_site_aniso_label
_atom_site_aniso_U_11
_atom_site_aniso_U_22
_atom_site_aniso_U_33
_atom_site_aniso_U_23
_atom_site_aniso_U_13
_atom_site_aniso_U_12
O14 0.092(6) 0.040(4) 0.090(7) 0.008(4) 0.022(6) 0.002(4)
O40 0.103(7) 0.051(4) 0.072(6) 0.018(4) 0.015(6) 0.010(4)
O13 0.136(8) 0.048(5) 0.090(8) 0.005(5) 0.015(7) 0.010(5)
C1AA 0.065(7) 0.051(6) 0.060(9) -0.003(6) -0.008(7) 0.012(6)
O41 0.087(6) 0.053(4) 0.074(7) -0.009(4) -0.003(5) 0.021(4)
O42 0.254(14) 0.092(7) 0.105(9) -0.028(6) 0.062(10) 0.015(8)
N13 0.103(9) 0.071(7) 0.098(11) -0.028(7) 0.001(9) -0.016(7)
C2AA 0.058(7) 0.067(7) 0.062(9) -0.004(6) 0.012(7) 0.020(6)
C27 0.121(13) 0.053(8) 0.066(10) 0.002(7) 0.031(10) -0.021(8)
C23 0.064(8) 0.047(7) 0.083(10) -0.003(6) -0.004(8) -0.012(6)
N12 0.098(8) 0.059(6) 0.032(6) 0.010(5) -0.009(6) 0.008(6)
C18 0.094(10) 0.084(8) 0.034(8) -0.004(7) -0.008(8) 0.036(7)
C60 0.19(2) 0.051(8) 0.59(5) 0.126(16) 0.31(3) 0.072(10)
C3AA 0.078(8) 0.038(6) 0.082(10) -0.010(6) -0.008(8) 0.006(6)
C4AA 0.094(9) 0.054(7) 0.061(9) 0.000(7) 0.009(8) 0.011(7)
N14 0.087(9) 0.092(9) 0.110(11) -0.028(8) -0.030(8) -0.002(7)
O19 0.144(14) 0.47(3) 0.170(16) -0.111(19) -0.091(12) 0.126(17)
C7AA 0.097(10) 0.081(9) 0.069(11) -0.005(8) 0.015(9) 0.016(8)
C8AA 0.056(7) 0.054(7) 0.129(12) 0.043(8) -0.004(8) 0.016(6)
C9AA 0.104(12) 0.073(8) 0.069(11) 0.027(8) 0.005(10) 0.032(8)
C0BA 0.081(9) 0.065(7) 0.045(8) 0.020(6) -0.009(7) 0.033(6)
C1BA 0.119(13) 0.067(8) 0.167(16) -0.002(9) 0.095(12) 0.021(8)
C2BA 0.105(11) 0.067(8) 0.088(12) 0.028(8) 0.034(10) 0.028(8)
O26 0.263(15) 0.086(7) 0.084(8) 0.021(6) 0.049(9) 0.025(8)
C4BA 0.093(11) 0.095(9) 0.061(10) 0.001(8) 0.006(10) -0.019(8)
C5BA 0.120(14) 0.109(12) 0.145(17) 0.015(12) 0.009(13) 0.013(11)
C6BA 0.143(18) 0.22(2) 0.094(16) -0.004(15) 0.057(14) 0.069(17)
C7BA 0.176(17) 0.081(11) 0.071(12) 0.010(9) 0.004(12) 0.022(11)
C9BA 0.171(17) 0.121(12) 0.126(15) 0.006(10) 0.084(13) -0.017(11)
C0CA 0.115(15) 0.159(16) 0.087(15) 0.003(13) -0.029(13) 0.023(12)
C1CA 0.150(15) 0.126(13) 0.110(15) -0.005(11) -0.062(13) -0.008(12)
C2CA 0.55(7) 0.14(2) 0.15(2) 0.014(16) 0.18(3) 0.11(3)
C3CA 0.16(2) 0.22(2) 0.055(12) 0.011(13) -0.022(15) 0.056(19)
C4CA 0.087(12) 0.26(2) 0.106(16) -0.039(18) -0.053(14) 0.036(14)
C5CA 0.19(2) 0.083(11) 0.27(3) -0.049(15) 0.12(2) -0.010(12)
C6CA 0.132(16) 0.170(19) 0.22(2) -0.088(17) 0.107(16) -0.022(15)
C7CA 0.130(14) 0.077(10) 0.162(17) -0.023(10) 0.052(13) -0.002(9)
O1 0.069(5) 0.031(3) 0.076(6) -0.004(3) 0.016(5) -0.017(3)
N2 0.077(7) 0.036(5) 0.082(8) -0.006(5) -0.007(6) 0.009(5)
O2 0.077(5) 0.046(4) 0.067(6) 0.000(4) 0.001(5) -0.015(4)
O3 0.101(6) 0.034(4) 0.079(6) -0.007(4) 0.022(5) -0.005(4)
O4 0.061(5) 0.040(4) 0.075(6) 0.004(4) -0.005(5) -0.016(3)
C32 0.048(7) 0.063(7) 0.047(7) 0.005(6) 0.003(6) -0.009(6)
C9 0.064(7) 0.037(5) 0.058(8) -0.008(5) -0.002(7) -0.015(5)
C10 0.044(6) 0.034(5) 0.066(9) -0.004(5) 0.001(6) -0.016(5)
N1 0.046(5) 0.047(5) 0.057(7) -0.007(5) 0.007(5) -0.010(4)
C12 0.073(8) 0.033(5) 0.055(8) 0.011(5) -0.004(7) 0.001(5)
C31 0.039(6) 0.026(5) 0.075(9) 0.000(5) -0.021(6) 0.000(4)
C35 0.052(7) 0.065(7) 0.109(11) 0.001(7) 0.027(8) 0.010(6)
C34 0.045(6) 0.041(6) 0.077(9) -0.011(6) -0.019(6) -0.003(5)
O6 0.122(8) 0.116(7) 0.079(7) 0.035(6) 0.038(6) -0.025(6)
C11 0.057(7) 0.032(5) 0.066(9) 0.015(5) 0.023(6) -0.006(5)
O5 0.180(11) 0.092(7) 0.106(9) 0.026(6) 0.058(8) 0.016(7)
N3 0.068(6) 0.021(4) 0.091(9) -0.001(5) -0.017(6) 0.016(4)
C21 0.063(8) 0.066(7) 0.071(10) 0.023(7) -0.014(8) -0.018(6)
C20 0.066(8) 0.040(6) 0.093(11) -0.017(6) 0.015(8) -0.007(5)
C6EA 0.072(8) 0.068(8) 0.082(11) 0.040(8) 0.002(8) 0.011(7)
C4 0.084(10) 0.092(10) 0.118(14) -0.019(10) -0.028(12) -0.041(8)
C7 0.102(10) 0.036(6) 0.098(12) 0.003(7) -0.007(9) -0.033(6)
O7 0.126(12) 0.52(4) 0.23(2) 0.13(2) -0.114(13) -0.196(18)
C5 0.064(9) 0.060(7) 0.071(11) -0.025(7) 0.005(8) -0.029(6)
C6 0.061(9) 0.101(10) 0.116(15) 0.012(10) 0.012(9) 0.024(8)
C33 0.21(2) 0.077(10) 0.55(5) -0.150(19) 0.32(3) -0.077(12)
C13 0.083(9) 0.063(8) 0.064(9) 0.002(7) 0.007(8) -0.014(7)
C39 0.120(11) 0.052(8) 0.110(12) -0.005(7) 0.011(10) -0.016(7)
C17 0.091(10) 0.083(9) 0.099(11) -0.015(8) 0.023(9) -0.019(8)
C22 0.120(13) 0.162(14) 0.092(12) 0.025(11) 0.015(11) -0.053(12)
C36 0.103(11) 0.078(10) 0.104(13) -0.010(8) 0.005(10) 0.015(8)
C14 0.134(14) 0.107(11) 0.115(14) 0.033(10) -0.022(13) -0.008(10)
C37 0.099(12) 0.085(10) 0.20(2) -0.039(12) 0.063(12) -0.029(9)
C38 0.22(2) 0.039(8) 0.124(14) 0.015(8) 0.011(15) -0.064(10)
C3 0.20(2) 0.184(18) 0.087(17) -0.042(14) -0.016(17) -0.114(18)
C30 0.106(14) 0.28(3) 0.114(16) 0.037(15) 0.004(12) -0.007(16)
C2 0.20(3) 0.186(19) 0.087(17) 0.039(15) -0.043(19) -0.04(2)
C1 0.107(15) 0.168(17) 0.15(2) 0.044(17) -0.066(17) -0.008(13)
C80 0.43(5) 0.33(4) 0.21(3) 0.05(3) 0.20(3) 0.11(4)

loop_
_atom_type_symbol
_atom_type_description
_atom_type_scat_dispersion_real
_atom_type_scat_dispersion_imag
_atom_type_scat_source
C C 0.0033 0.0016 'International Tables Vol C Tables 4.2.6.8 and 6.1.1.4'
H H 0.0000 0.0000 'International Tables Vol C Tables 4.2.6.8 and 6.1.1.4'
N N 0.0061 0.0033 'International Tables Vol C Tables 4.2.6.8 and 6.1.1.4'
O O 0.0106 0.0060 'International Tables Vol C Tables 4.2.6.8 and 6.1.1.4'

loop_
_geom_angle_atom_site_label_1
_geom_angle_atom_site_label_2
_geom_angle_atom_site_label_3
_geom_angle
C2AA O14 C1AA 109.8(8)
C2AA O40 C2BA 110.1(9)
C3AA O13 C2BA 108.8(9)
O14 C1AA C4AA 103.7(9)
O14 C1AA C0BA 110.1(8)
C4AA C1AA C0BA 117.0(10)
C4AA O41 C7AA 112.6(9)
C7BA O42 C2CA 115.8(14)
N14 N13 N12 109.5(10)
O14 C2AA O40 113.4(9)
O14 C2AA C3AA 107.4(9)
O40 C2AA C3AA 104.2(9)
C23 C27 N14 108.7(13)
C23 C27 C60 148.3(11)
N14 C27 C60 100.6(14)
C27 C23 N12 106.1(11)
N13 N12 C23 107.8(10)
N13 N12 C0BA 122.9(10)
C23 N12 C0BA 129.3(11)
C7BA C18 C0BA 111.0(12)
O19 C60 C27 76.1(18)
O19 C60 C8AA 76.4(19)
C27 C60 C8AA 81.9(15)
O13 C3AA C4AA 108.1(10)
O13 C3AA C2AA 102.7(9)
C4AA C3AA C2AA 101.5(9)
O41 C4AA C1AA 111.4(9)
O41 C4AA C3AA 112.1(10)
C1AA C4AA C3AA 104.3(9)
N13 N14 C27 107.9(11)
O41 C7AA C9AA 106.9(10)
C1BA C8AA C5BA 117.5(13)
C1BA C8AA C60 116.4(12)
C5BA C8AA C60 122.7(10)
C4BA C9AA C0CA 114.1(16)
C4BA C9AA C7AA 123.5(15)
C0CA C9AA C7AA 122.4(14)
N12 C0BA C18 111.4(9)
N12 C0BA C1AA 107.2(9)
C18 C0BA C1AA 115.1(10)
C7CA C1BA C8AA 124.1(13)
C9BA C2BA O13 114.2(12)
C9BA C2BA O40 111.3(12)
O13 C2BA O40 101.0(9)
C9BA C2BA C1CA 115.9(13)
O13 C2BA C1CA 107.1(12)
O40 C2BA C1CA 106.0(12)
C6BA C4BA C9AA 124.4(16)
C5CA C5BA C8AA 116.1(15)
C4BA C6BA C3CA 119.7(17)
O26 C7BA O42 124.1(16)
O26 C7BA C18 122.8(14)
O42 C7BA C18 113.1(13)
C4CA C0CA C9AA 122.5(18)
C80 C2CA O42 108(2)
C4CA C3CA C6BA 119.0(18)
C3CA C4CA C0CA 120.1(17)
C5BA C5CA C6CA 123.9(16)
C5CA C6CA C7CA 116.1(15)
C1BA C7CA C6CA 121.5(15)
C12 O1 C9 106.2(6)
N3 N2 N1 106.2(7)
C12 O2 C13 108.4(8)
C11 O3 C13 108.2(8)
C10 O4 C7 112.8(8)
C31 C32 N3 106.7(9)
C31 C32 C33 145.4(10)
N3 C32 C33 104.6(11)
O1 C9 C20 108.6(8)
O1 C9 C10 104.3(8)
C20 C9 C10 114.6(9)
O4 C10 C9 112.2(8)
O4 C10 C11 112.0(8)
C9 C10 C11 100.2(8)
N2 N1 C31 110.8(8)
N2 N1 C20 119.8(8)
C31 N1 C20 129.2(9)
O1 C12 O2 110.8(9)
O1 C12 C11 110.2(8)
O2 C12 C11 104.4(8)
N1 C31 C32 105.6(8)
C36 C35 C34 125.1(11)
C39 C34 C35 115.6(11)
C39 C34 C33 126.9(10)
C35 C34 C33 110.4(10)
C6EA O6 C22 119.1(11)
O3 C11 C12 105.9(9)
O3 C11 C10 108.9(8)
C12 C11 C10 103.3(7)
N2 N3 C32 110.6(8)
C6EA C21 C20 109.8(9)
N1 C20 C21 108.5(8)
N1 C20 C9 107.6(10)
C21 C20 C9 116.1(9)
O5 C6EA O6 121.4(13)
O5 C6EA C21 126.0(11)
O6 C6EA C21 112.4(11)
C5 C4 C3 114.7(16)
O4 C7 C5 108.6(9)
C6 C5 C4 120.8(15)
C6 C5 C7 122.8(14)
C4 C5 C7 116.3(13)
C1 C6 C5 122.1(15)
O7 C33 C32 76(2)
O7 C33 C34 77(2)
C32 C33 C34 82.3(16)
O3 C13 O2 103.7(9)
O3 C13 C17 112.4(10)
O2 C13 C17 110.2(10)
O3 C13 C14 107.9(11)
O2 C13 C14 108.4(11)
C17 C13 C14 113.7(11)
C34 C39 C38 120.5(12)
O6 C22 C30 110.4(13)
C37 C36 C35 116.7(13)
C36 C37 C38 122.3(15)
C37 C38 C39 119.4(12)
C2 C3 C4 126(2)
C3 C2 C1 117(2)
C6 C1 C2 119.4(19)

loop_
_geom_bond_atom_site_label_1
_geom_bond_atom_site_label_2
_geom_bond_distance
O14 C2AA 1.388(12)
O14 C1AA 1.433(11)
O40 C2AA 1.392(12)
O40 C2BA 1.455(13)
O13 C3AA 1.404(13)
O13 C2BA 1.455(13)
C1AA C4AA 1.520(15)
C1AA C0BA 1.531(14)
O41 C4AA 1.428(13)
O41 C7AA 1.435(12)
O42 C7BA 1.310(15)
O42 C2CA 1.50(3)
N13 N14 1.296(13)
N13 N12 1.347(12)
C2AA C3AA 1.587(13)
C27 C23 1.325(16)
C27 N14 1.394(14)
C27 C60 1.87(3)
C23 N12 1.397(13)
N12 C0BA 1.459(14)
C18 C7BA 1.485(18)
C18 C0BA 1.490(14)
C60 O19 1.41(3)
C60 C8AA 1.92(3)
C3AA C4AA 1.558(14)
C7AA C9AA 1.468(18)
C8AA C1BA 1.354(15)
C8AA C5BA 1.457(19)
C9AA C4BA 1.372(17)
C9AA C0CA 1.39(2)
C1BA C7CA 1.303(17)
C2BA C9BA 1.440(17)
C2BA C1CA 1.534(18)
O26 C7BA 1.208(17)
C4BA C6BA 1.34(2)
C5BA C5CA 1.37(2)
C6BA C3CA 1.37(2)
C0CA C4CA 1.36(2)
C2CA C80 1.28(4)
C3CA C4CA 1.35(2)
C5CA C6CA 1.38(2)
C6CA C7CA 1.39(2)
O1 C12 1.392(11)
O1 C9 1.438(10)
N2 N3 1.301(11)
N2 N1 1.331(10)
O2 C12 1.432(12)
O2 C13 1.450(12)
O3 C11 1.402(12)
O3 C13 1.416(13)
O4 C10 1.413(12)
O4 C7 1.440(11)
C32 C31 1.353(13)
C32 N3 1.354(12)
C32 C33 1.85(3)
C9 C20 1.532(14)
C9 C10 1.544(12)
C10 C11 1.554(12)
N1 C31 1.346(10)
N1 C20 1.495(13)
C12 C11 1.507(12)
C35 C36 1.374(17)
C35 C34 1.390(14)
C34 C39 1.371(14)
C34 C33 1.90(3)
O6 C6EA 1.310(12)
O6 C22 1.453(15)
O5 C6EA 1.190(13)
C21 C6EA 1.494(16)
C21 C20 1.517(15)
C4 C5 1.373(17)
C4 C3 1.38(2)
C7 C5 1.482(16)
O7 C33 1.33(3)
C5 C6 1.357(16)
C6 C1 1.350(19)
C13 C17 1.479(15)
C13 C14 1.512(17)
C39 C38 1.402(18)
C22 C30 1.54(2)
C36 C37 1.334(19)
C37 C38 1.38(2)
C3 C2 1.35(3)
C2 C1 1.38(2)
